data_4077658
loop_
_publ_author_name
'Seidel, Naka'
'Jacob, Klaus'
'van der Zeijden, Adolphus A. H.'
'Menge, Heike'
'Merzweiler, Kurt'
'Wagner, Christoph'

_publ_section_title
;
 Synthesis and Characterization of a Stable Organolead(II)
 Compound:&#x00A0; Bis[2-(N,N-dimethylaminomethyl)ferrocenyl]lead&#x2020;
;
_journal_issue 7
_journal_name_full Organometallics
_journal_page_first 1438
_journal_paper_doi 10.1021/om990614g
_journal_volume 19
_journal_year 2000
_chemical_formula_moiety '[(C5H5)Fe(C5H3CH2NMe2)]2Pb'
_chemical_formula_sum 'C26 H32 Fe2 N2 Pb'
_chemical_formula_weight 691.43
_chemical_melting_point 396
_chemical_name_common '[2-(dimethylaminomethyl)ferrocenyl]lead(II)'
_chemical_name_systematic
;[2-(dimethylaminomethyl)ferrocenyl)]lead(II)  
 ? 
;
_space_group_IT_number 15
_symmetry_cell_setting monoclinic
_symmetry_space_group_name_Hall '-C 2yc'
_symmetry_space_group_name_H-M 'C 1 2/c 1'
_atom_sites_solution_hydrogens geom
_atom_sites_solution_primary direct
_atom_sites_solution_secondary difmap
_audit_creation_method SHELXL-97
_cell_angle_alpha 90.00
_cell_angle_beta 103.95(3)
_cell_angle_gamma 90.00
_cell_formula_units_Z 8
_cell_length_a 19.239(5)
_cell_length_b 10.6280(19)
_cell_length_c 24.756(6)
_cell_measurement_temperature 193(2)
_cell_measurement_theta_max 26.07
_cell_measurement_theta_min 2.18
_cell_volume 4913(2)
_computing_cell_refinement STOE-STADI4
_computing_data_collection STOE-STADI4
_computing_structure_refinement 'SHELXL-97 (Sheldrick, 1997)'
_computing_structure_solution 'SHELXS-97 (Sheldrick, 1990)'
_diffrn_ambient_temperature 193(2)
_diffrn_measured_fraction_theta_full 0.981
_diffrn_measured_fraction_theta_max 0.981
_diffrn_radiation_monochromator graphite
_diffrn_radiation_source 'fine-focus sealed tube'
_diffrn_radiation_type MoK\a
_diffrn_radiation_wavelength 0.7103
_diffrn_reflns_av_R_equivalents 0.0685
_diffrn_reflns_av_sigmaI/netI 0.0484
_diffrn_reflns_limit_h_max 23
_diffrn_reflns_limit_h_min -21
_diffrn_reflns_limit_k_max 13
_diffrn_reflns_limit_k_min -12
_diffrn_reflns_limit_l_max 30
_diffrn_reflns_limit_l_min -30
_diffrn_reflns_number 16388
_diffrn_reflns_theta_full 26.07
_diffrn_reflns_theta_max 26.07
_diffrn_reflns_theta_min 2.18
_exptl_absorpt_coefficient_mu 8.018
_exptl_absorpt_correction_type numeric
_exptl_crystal_colour deep-red
_exptl_crystal_density_diffrn 1.870
_exptl_crystal_density_method 'not measured'
_exptl_crystal_description prism
_exptl_crystal_F_000 2688
_exptl_crystal_size_max '0.4 mm'
_exptl_crystal_size_mid '0.3 mm'
_exptl_crystal_size_min '0.1 mm'
_refine_diff_density_max 1.049
_refine_diff_density_min -1.680
_refine_diff_density_rms 0.251
_refine_ls_extinction_method none
_refine_ls_goodness_of_fit_ref 1.073
_refine_ls_hydrogen_treatment mixed
_refine_ls_matrix_type full
_refine_ls_number_parameters 312
_refine_ls_number_reflns 4773
_refine_ls_number_restraints 0
_refine_ls_restrained_S_all 1.073
_refine_ls_R_factor_all 0.0388
_refine_ls_R_factor_gt 0.0290
_refine_ls_shift/su_max 0.002
_refine_ls_shift/su_mean 0.000
_refine_ls_structure_factor_coef Fsqd
_refine_ls_weighting_details 'calc w=1/[\s^2^(Fo^2^)+(0.0388P)^2^+0.0000P] where P=(Fo^2^+2Fc^2^)/3'
_refine_ls_weighting_scheme calc
_refine_ls_wR_factor_gt 0.0692
_refine_ls_wR_factor_ref 0.0723
_reflns_number_gt 4009
_reflns_number_total 4773
_reflns_threshold_expression >2sigma(I)
_cod_data_source_file om990614g.cif
_cod_data_source_block polymorph2
_cod_depositor_comments
;
The following automatic conversions were performed:

'_diffrn_ambient_temperature' value '193(2) K' was changed to
'193(2)' - the value should be numeric and without a unit
designator.

'_chemical_melting_point' value '396 K' was changed to
'396' - the value should be numeric and without a unit designator.

Automatic conversion script
Id: cif_fix_values 1715 2011-07-08 13:25:40Z adriana 
;
_cod_original_sg_symbol_H-M 'C 2/c'
_cod_database_code 4077658

loop_
_symmetry_equiv_pos_as_xyz
'x, y, z'
'-x, y, -z+1/2'
'x+1/2, y+1/2, z'
'-x+1/2, y+1/2, -z+1/2'
'-x, -y, -z'
'x, -y, z-1/2'
'-x+1/2, -y+1/2, -z'
'x+1/2, -y+1/2, z-1/2'

loop_
_atom_site_label
_atom_site_type_symbol
_atom_site_fract_x
_atom_site_fract_y
_atom_site_fract_z
_atom_site_U_iso_or_equiv
_atom_site_adp_type
_atom_site_occupancy
_atom_site_symmetry_multiplicity
_atom_site_calc_flag
_atom_site_refinement_flags
C1 C 0.2171(3) 0.1434(5) 0.39214(18) 0.0303(10) Uani 1 1 d .
C2 C 0.1930(3) 0.0283(5) 0.36323(19) 0.0331(11) Uani 1 1 d .
C3 C 0.1173(3) 0.0284(6) 0.3462(2) 0.0470(14) Uani 1 1 d .
H1 H 0.0887 -0.0354 0.3268 0.056 Uiso 1 1 calc R
C4 C 0.0931(3) 0.1427(7) 0.3640(3) 0.0555(18) Uani 1 1 d .
H2 H 0.0455 0.1674 0.3584 0.067 Uiso 1 1 calc R
C5 C 0.1531(3) 0.2133(6) 0.3919(2) 0.0423(13) Uani 1 1 d .
H3 H 0.1516 0.2924 0.4076 0.051 Uiso 1 1 calc R
C6 C 0.2225(3) 0.2585(7) 0.2667(2) 0.0513(16) Uani 1 1 d .
H4 H 0.2711 0.2753 0.2799 0.062 Uiso 1 1 calc R
C7 C 0.1932(5) 0.1495(8) 0.2407(3) 0.072(2) Uani 1 1 d .
H5 H 0.2183 0.0797 0.2330 0.086 Uiso 1 1 calc R
C8 C 0.1168(6) 0.1635(9) 0.2275(3) 0.086(3) Uani 1 1 d .
H6 H 0.0832 0.1045 0.2099 0.103 Uiso 1 1 calc R
C9 C 0.1021(3) 0.2829(8) 0.2463(3) 0.0605(19) Uani 1 1 d .
H7 H 0.0571 0.3182 0.2433 0.073 Uiso 1 1 calc R
C10 C 0.1674(4) 0.3382(6) 0.2699(2) 0.0493(15) Uani 1 1 d .
H8 H 0.1731 0.4180 0.2858 0.059 Uiso 1 1 calc R
C11 C 0.2439(3) -0.0716(5) 0.35490(19) 0.0348(11) Uani 1 1 d .
H9 H 0.2182 -0.1498 0.3446 0.052 Uiso 1 1 calc R
H10 H 0.2656 -0.0475 0.3249 0.052 Uiso 1 1 calc R
C12 C 0.3589(4) -0.1672(6) 0.3961(3) 0.0429(13) Uani 1 1 d .
H13 H 0.345(3) -0.260(6) 0.380(2) 0.050(16) Uiso 1 1 d .
H12 H 0.384(3) -0.118(6) 0.370(2) 0.049(17) Uiso 1 1 d .
H11 H 0.390(4) -0.195(7) 0.428(3) 0.07(2) Uiso 1 1 d .
C13 C 0.2693(3) -0.1492(6) 0.4493(2) 0.0407(13) Uani 1 1 d .
H14 H 0.228(3) -0.090(6) 0.455(2) 0.047(16) Uiso 1 1 d .
H15 H 0.302(5) -0.155(7) 0.481(3) 0.07(2) Uiso 1 1 d .
H16 H 0.253(3) -0.246(6) 0.440(2) 0.043(15) Uiso 1 1 d .
C14 C 0.3812(2) 0.1819(5) 0.36611(17) 0.0273(10) Uani 1 1 d .
C15 C 0.4125(3) 0.3035(5) 0.3640(2) 0.0346(11) Uani 1 1 d .
C16 C 0.4395(3) 0.3096(6) 0.3149(2) 0.0399(12) Uani 1 1 d .
H17 H 0.4626 0.3783 0.3038 0.048 Uiso 1 1 calc R
C17 C 0.4253(3) 0.1955(6) 0.28654(18) 0.0372(12) Uani 1 1 d .
H18 H 0.4366 0.1749 0.2532 0.045 Uiso 1 1 calc R
C18 C 0.3904(3) 0.1166(5) 0.31791(18) 0.0335(11) Uani 1 1 d .
H19 H 0.3757 0.0345 0.3085 0.040 Uiso 1 1 calc R
C19 C 0.5441(5) 0.1311(19) 0.4423(4) 0.132(6) Uani 1 1 d .
H20 H 0.5279 0.1441 0.4743 0.159 Uiso 1 1 calc R
C20 C 0.5808(4) 0.2185(10) 0.4169(4) 0.083(3) Uani 1 1 d .
H21 H 0.5930 0.3003 0.4290 0.100 Uiso 1 1 calc R
C21 C 0.5953(3) 0.1623(8) 0.3716(3) 0.065(2) Uani 1 1 d .
H22 H 0.6197 0.1993 0.3475 0.078 Uiso 1 1 calc R
C22 C 0.5684(4) 0.0432(10) 0.3669(5) 0.093(3) Uani 1 1 d .
H23 H 0.5708 -0.0146 0.3392 0.112 Uiso 1 1 calc R
C23 C 0.5366(5) 0.0240(12) 0.4115(7) 0.125(6) Uani 1 1 d .
H24 H 0.5141 -0.0494 0.4187 0.150 Uiso 1 1 calc R
C24 C 0.4179(4) 0.4011(7) 0.4086(3) 0.0596(19) Uani 1 1 d .
H25 H 0.472(5) 0.371(8) 0.443(4) 0.10(3) Uiso 1 1 d .
H26 H 0.426(3) 0.479(7) 0.397(2) 0.053(18) Uiso 1 1 d .
C25 C 0.3757(6) 0.4567(8) 0.4890(3) 0.088(3) Uani 1 1 d .
H29 H 0.3358 0.4516 0.5059 0.132 Uiso 1 1 calc R
H28 H 0.3867 0.5434 0.4840 0.132 Uiso 1 1 calc R
H27 H 0.4166 0.4164 0.5126 0.132 Uiso 1 1 calc R
C26 C 0.2938(4) 0.4486(7) 0.3983(4) 0.072(2) Uani 1 1 d .
H31 H 0.2544 0.4432 0.4158 0.108 Uiso 1 1 calc R
H32 H 0.2821 0.4036 0.3636 0.108 Uiso 1 1 calc R
H30 H 0.3028 0.5353 0.3914 0.108 Uiso 1 1 calc R
N1 N 0.3001(2) -0.0898(4) 0.40637(15) 0.0302(9) Uani 1 1 d .
N2 N 0.3575(3) 0.3937(4) 0.43471(17) 0.0426(11) Uani 1 1 d .
Fe1 Fe 0.15704(4) 0.17586(8) 0.31099(3) 0.03602(18) Uani 1 1 d .
Fe2 Fe 0.48780(4) 0.16781(7) 0.36480(3) 0.03385(17) Uani 1 1 d .
Pb Pb 0.334569(10) 0.143542(16) 0.441826(6) 0.02712(7) Uani 1 1 d .

loop_
_atom_site_aniso_label
_atom_site_aniso_U_11
_atom_site_aniso_U_22
_atom_site_aniso_U_33
_atom_site_aniso_U_23
_atom_site_aniso_U_13
_atom_site_aniso_U_12
C1 0.031(3) 0.036(3) 0.028(2) 0.0086(19) 0.014(2) 0.005(2)
C2 0.030(3) 0.033(3) 0.034(2) 0.011(2) 0.006(2) -0.007(2)
C3 0.032(3) 0.051(4) 0.055(3) 0.019(3) 0.005(3) -0.010(3)
C4 0.027(3) 0.084(5) 0.055(3) 0.029(3) 0.009(3) 0.003(3)
C5 0.038(3) 0.053(4) 0.040(3) 0.015(2) 0.015(2) 0.012(3)
C6 0.047(3) 0.072(5) 0.038(3) 0.029(3) 0.017(3) 0.006(3)
C7 0.109(7) 0.075(6) 0.036(3) 0.025(3) 0.027(4) 0.038(5)
C8 0.117(8) 0.091(6) 0.034(3) 0.020(3) -0.011(4) -0.047(6)
C9 0.037(3) 0.085(6) 0.057(4) 0.037(4) 0.006(3) 0.008(4)
C10 0.054(4) 0.049(4) 0.045(3) 0.020(3) 0.012(3) 0.004(3)
C11 0.036(3) 0.030(3) 0.037(2) 0.002(2) 0.006(2) -0.009(2)
C12 0.046(3) 0.036(3) 0.050(3) 0.005(3) 0.016(3) 0.008(3)
C13 0.042(3) 0.040(3) 0.043(3) 0.016(2) 0.016(3) -0.001(3)
C14 0.021(2) 0.036(3) 0.025(2) -0.0022(19) 0.0062(18) -0.003(2)
C15 0.035(3) 0.032(3) 0.040(2) 0.004(2) 0.015(2) -0.006(2)
C16 0.032(3) 0.047(3) 0.044(3) 0.019(3) 0.016(2) 0.002(3)
C17 0.032(3) 0.060(4) 0.022(2) 0.002(2) 0.009(2) 0.004(3)
C18 0.026(2) 0.043(3) 0.030(2) -0.007(2) 0.003(2) -0.003(2)
C19 0.051(6) 0.29(2) 0.048(4) 0.063(7) 0.003(4) 0.045(9)
C20 0.041(4) 0.108(7) 0.080(5) -0.011(5) -0.023(4) 0.000(5)
C21 0.021(3) 0.101(7) 0.068(4) 0.012(4) 0.004(3) 0.000(3)
C22 0.038(4) 0.079(6) 0.143(8) -0.013(6) -0.016(5) 0.032(4)
C23 0.038(5) 0.124(10) 0.196(13) 0.122(10) -0.005(7) -0.005(6)
C24 0.078(5) 0.040(4) 0.071(4) -0.016(3) 0.037(4) -0.024(4)
C25 0.160(9) 0.059(5) 0.053(4) -0.025(3) 0.042(5) -0.026(5)
C26 0.073(5) 0.035(4) 0.108(6) 0.002(4) 0.019(4) 0.006(4)
N1 0.037(2) 0.025(2) 0.0301(18) 0.0032(16) 0.0098(17) -0.0014(19)
N2 0.068(3) 0.029(2) 0.036(2) -0.0090(18) 0.021(2) -0.006(2)
Fe1 0.0309(4) 0.0427(4) 0.0329(3) 0.0127(3) 0.0048(3) 0.0004(3)
Fe2 0.0223(3) 0.0446(5) 0.0337(3) 0.0077(3) 0.0049(3) -0.0030(3)
Pb 0.03106(11) 0.02921(11) 0.02180(9) -0.00032(7) 0.00772(7) -0.00287(8)

loop_
_atom_type_symbol
_atom_type_description
_atom_type_scat_dispersion_real
_atom_type_scat_dispersion_imag
_atom_type_scat_source
C C 0.0033 0.0016 'International Tables Vol C Tables 4.2.6.8 and 6.1.1.4'
H H 0.0000 0.0000 'International Tables Vol C Tables 4.2.6.8 and 6.1.1.4'
N N 0.0061 0.0033 'International Tables Vol C Tables 4.2.6.8 and 6.1.1.4'
Fe Fe 0.3463 0.8444 'International Tables Vol C Tables 4.2.6.8 and 6.1.1.4'
Pb Pb -3.3944 10.1111 'International Tables Vol C Tables 4.2.6.8 and 6.1.1.4'

loop_
_geom_angle_atom_site_label_1
_geom_angle_atom_site_label_2
_geom_angle_atom_site_label_3
_geom_angle
C5 C1 C2 105.4(5)
C5 C1 Fe1 68.7(3)
C2 C1 Fe1 68.0(3)
C5 C1 Pb 137.1(4)
C2 C1 Pb 115.1(3)
Fe1 C1 Pb 139.3(2)
C3 C2 C1 109.4(5)
C3 C2 C11 128.5(5)
C1 C2 C11 122.1(4)
C3 C2 Fe1 69.1(3)
C1 C2 Fe1 71.4(3)
C11 C2 Fe1 126.3(3)
C4 C3 C2 107.5(5)
C4 C3 Fe1 69.9(3)
C2 C3 Fe1 70.2(3)
C4 C3 H1 126.2
C2 C3 H1 126.2
Fe1 C3 H1 125.3
C3 C4 C5 108.6(5)
C3 C4 Fe1 69.5(3)
C5 C4 Fe1 70.9(3)
C3 C4 H2 125.7
C5 C4 H2 125.7
Fe1 C4 H2 125.5
C4 C5 C1 109.0(6)
C4 C5 Fe1 68.9(3)
C1 C5 Fe1 70.8(3)
C4 C5 H3 125.5
C1 C5 H3 125.5
Fe1 C5 H3 126.4
C10 C6 C7 108.0(7)
C10 C6 Fe1 69.6(3)
C7 C6 Fe1 69.9(4)
C10 C6 H4 126.0
C7 C6 H4 126.0
Fe1 C6 H4 126.1
C6 C7 C8 107.5(7)
C6 C7 Fe1 70.8(4)
C8 C7 Fe1 68.8(4)
C6 C7 H5 126.3
C8 C7 H5 126.3
Fe1 C7 H5 125.7
C9 C8 C7 107.2(7)
C9 C8 Fe1 70.3(4)
C7 C8 Fe1 69.9(4)
C9 C8 H6 126.4
C7 C8 H6 126.4
Fe1 C8 H6 125.0
C10 C9 C8 106.9(7)
C10 C9 Fe1 70.0(3)
C8 C9 Fe1 69.4(4)
C10 C9 H7 126.6
C8 C9 H7 126.6
Fe1 C9 H7 125.6
C6 C10 C9 110.4(7)
C6 C10 Fe1 71.1(3)
C9 C10 Fe1 70.4(4)
C6 C10 H8 124.8
C9 C10 H8 124.8
Fe1 C10 H8 125.3
N1 C11 C2 110.1(4)
N1 C11 H9 109.6
C2 C11 H9 109.6
N1 C11 H10 109.6
C2 C11 H10 109.6
H9 C11 H10 108.2
N1 C12 H13 117(3)
N1 C12 H12 109(4)
H13 C12 H12 109(4)
N1 C12 H11 113(4)
H13 C12 H11 95(5)
H12 C12 H11 114(6)
N1 C13 H14 107(3)
N1 C13 H15 110(5)
H14 C13 H15 109(6)
N1 C13 H16 113(3)
H14 C13 H16 114(5)
H15 C13 H16 104(5)
C18 C14 C15 105.7(4)
C18 C14 Fe2 68.1(3)
C15 C14 Fe2 68.7(3)
C18 C14 Pb 138.2(4)
C15 C14 Pb 116.1(3)
Fe2 C14 Pb 125.7(2)
C14 C15 C16 108.3(5)
C14 C15 C24 123.5(5)
C16 C15 C24 128.1(5)
C14 C15 Fe2 70.5(3)
C16 C15 Fe2 68.9(3)
C24 C15 Fe2 123.9(5)
C17 C16 C15 108.7(5)
C17 C16 Fe2 70.5(3)
C15 C16 Fe2 69.9(3)
C17 C16 H17 125.7
C15 C16 H17 125.7
Fe2 C16 H17 125.6
C16 C17 C18 107.4(4)
C16 C17 Fe2 69.4(3)
C18 C17 Fe2 69.1(3)
C16 C17 H18 126.3
C18 C17 H18 126.3
Fe2 C17 H18 126.8
C17 C18 C14 110.0(5)
C17 C18 Fe2 70.2(3)
C14 C18 Fe2 71.0(3)
C17 C18 H19 125.0
C14 C18 H19 125.0
Fe2 C18 H19 125.4
C23 C19 C20 107.5(9)
C23 C19 Fe2 70.4(5)
C20 C19 Fe2 69.9(4)
C23 C19 H20 126.2
C20 C19 H20 126.2
Fe2 C19 H20 125.0
C21 C20 C19 107.6(10)
C21 C20 Fe2 71.3(4)
C19 C20 Fe2 69.1(5)
C21 C20 H21 126.2
C19 C20 H21 126.2
Fe2 C20 H21 125.0
C20 C21 C22 109.3(8)
C20 C21 Fe2 69.4(4)
C22 C21 Fe2 70.3(4)
C20 C21 H22 125.3
C22 C21 H22 125.3
Fe2 C21 H22 126.5
C21 C22 C23 107.3(10)
C21 C22 Fe2 70.6(4)
C23 C22 Fe2 68.8(5)
C21 C22 H23 126.3
C23 C22 H23 126.3
Fe2 C22 H23 125.8
C19 C23 C22 108.2(9)
C19 C23 Fe2 69.9(6)
C22 C23 Fe2 70.6(5)
C19 C23 H24 125.9
C22 C23 H24 125.9
Fe2 C23 H24 125.1
N2 C24 C15 111.5(5)
N2 C24 H25 108(4)
C15 C24 H25 103(4)
N2 C24 H26 114(4)
C15 C24 H26 113(4)
H25 C24 H26 106(6)
N2 C25 H29 109.5
N2 C25 H28 109.5
H29 C25 H28 109.5
N2 C25 H27 109.5
H29 C25 H27 109.5
H28 C25 H27 109.5
N2 C26 H31 109.5
N2 C26 H32 109.5
H31 C26 H32 109.5
N2 C26 H30 109.5
H31 C26 H30 109.5
H32 C26 H30 109.5
C12 N1 C11 111.0(4)
C12 N1 C13 110.2(4)
C11 N1 C13 109.9(4)
C12 N1 Pb 115.9(3)
C11 N1 Pb 103.6(3)
C13 N1 Pb 105.8(3)
C26 N2 C24 110.2(6)
C26 N2 C25 111.3(6)
C24 N2 C25 109.9(6)
C26 N2 Pb 107.9(4)
C24 N2 Pb 103.9(4)
C25 N2 Pb 113.3(4)
C8 Fe1 C3 107.2(3)
C8 Fe1 C4 120.3(3)
C3 Fe1 C4 40.6(3)
C8 Fe1 C10 66.8(3)
C3 Fe1 C10 163.8(3)
C4 Fe1 C10 128.0(3)
C8 Fe1 C9 40.3(3)
C3 Fe1 C9 126.2(3)
C4 Fe1 C9 108.9(3)
C10 Fe1 C9 39.6(3)
C8 Fe1 C7 41.3(4)
C3 Fe1 C7 120.0(3)
C4 Fe1 C7 155.3(4)
C10 Fe1 C7 66.2(3)
C9 Fe1 C7 68.0(3)
C8 Fe1 C2 125.6(3)
C3 Fe1 C2 40.7(2)
C4 Fe1 C2 67.9(2)
C10 Fe1 C2 155.1(2)
C9 Fe1 C2 163.1(3)
C7 Fe1 C2 107.5(2)
C8 Fe1 C6 67.5(3)
C3 Fe1 C6 154.4(3)
C4 Fe1 C6 164.1(3)
C10 Fe1 C6 39.3(2)
C9 Fe1 C6 67.1(2)
C7 Fe1 C6 39.3(3)
C2 Fe1 C6 120.5(2)
C8 Fe1 C5 155.2(4)
C3 Fe1 C5 68.0(3)
C4 Fe1 C5 40.3(3)
C10 Fe1 C5 110.6(3)
C9 Fe1 C5 121.5(3)
C7 Fe1 C5 162.5(3)
C2 Fe1 C5 67.6(2)
C6 Fe1 C5 127.3(3)
C8 Fe1 C1 162.7(4)
C3 Fe1 C1 68.8(2)
C4 Fe1 C1 68.4(2)
C10 Fe1 C1 121.4(2)
C9 Fe1 C1 155.3(3)
C7 Fe1 C1 125.0(3)
C2 Fe1 C1 40.63(19)
C6 Fe1 C1 108.4(2)
C5 Fe1 C1 40.46(19)
C19 Fe2 C23 39.6(5)
C19 Fe2 C20 41.0(5)
C23 Fe2 C20 67.3(5)
C19 Fe2 C18 135.2(5)
C23 Fe2 C18 111.4(4)
C20 Fe2 C18 175.2(3)
C19 Fe2 C16 142.4(6)
C23 Fe2 C16 177.7(6)
C20 Fe2 C16 113.4(4)
C18 Fe2 C16 68.0(2)
C19 Fe2 C22 67.3(5)
C23 Fe2 C22 40.6(5)
C20 Fe2 C22 66.6(4)
C18 Fe2 C22 115.8(3)
C16 Fe2 C22 137.4(4)
C19 Fe2 C21 67.1(4)
C23 Fe2 C21 66.8(4)
C20 Fe2 C21 39.2(3)
C18 Fe2 C21 145.1(3)
C16 Fe2 C21 112.3(3)
C22 Fe2 C21 39.1(3)
C19 Fe2 C17 175.9(5)
C23 Fe2 C17 138.0(6)
C20 Fe2 C17 143.2(3)
C18 Fe2 C17 40.8(2)
C16 Fe2 C17 40.2(2)
C22 Fe2 C17 112.9(3)
C21 Fe2 C17 115.9(2)
C19 Fe2 C15 111.5(4)
C23 Fe2 C15 140.9(5)
C20 Fe2 C15 109.6(3)
C18 Fe2 C15 68.2(2)
C16 Fe2 C15 41.3(2)
C22 Fe2 C15 175.6(3)
C21 Fe2 C15 136.6(3)
C17 Fe2 C15 68.6(2)
C19 Fe2 C14 108.0(3)
C23 Fe2 C14 112.0(3)
C20 Fe2 C14 134.8(3)
C18 Fe2 C14 40.85(18)
C16 Fe2 C14 69.2(2)
C22 Fe2 C14 143.4(4)
C21 Fe2 C14 174.0(3)
C17 Fe2 C14 69.15(18)
C15 Fe2 C14 40.8(2)
C1 Pb C14 95.19(16)
C1 Pb N1 71.81(15)
C14 Pb N1 90.66(15)
C1 Pb N2 96.92(17)
C14 Pb N2 70.83(16)
N1 Pb N2 157.71(12)

loop_
_geom_bond_atom_site_label_1
_geom_bond_atom_site_label_2
_geom_bond_distance
C1 C5 1.436(7)
C1 C2 1.436(7)
C1 Fe1 2.091(5)
C1 Pb 2.298(5)
C2 C3 1.416(7)
C2 C11 1.491(8)
C2 Fe1 2.045(5)
C3 C4 1.409(9)
C3 Fe1 2.031(6)
C3 H1 0.9300
C4 C5 1.411(9)
C4 Fe1 2.036(6)
C4 H2 0.9300
C5 Fe1 2.062(5)
C5 H3 0.9300
C6 C10 1.374(9)
C6 C7 1.379(11)
C6 Fe1 2.055(5)
C6 H4 0.9300
C7 C8 1.434(13)
C7 Fe1 2.043(7)
C7 H5 0.9300
C8 C9 1.403(12)
C8 Fe1 2.029(6)
C8 H6 0.9300
C9 C10 1.382(9)
C9 Fe1 2.040(6)
C9 H7 0.9300
C10 Fe1 2.036(6)
C10 H8 0.9300
C11 N1 1.471(6)
C11 H9 0.9700
C11 H10 0.9700
C12 N1 1.471(7)
C12 H13 1.07(7)
C12 H12 1.04(6)
C12 H11 0.92(7)
C13 N1 1.477(6)
C13 H14 1.05(6)
C13 H15 0.88(8)
C13 H16 1.08(6)
C14 C18 1.428(6)
C14 C15 1.432(7)
C14 Fe2 2.064(5)
C14 Pb 2.301(4)
C15 C16 1.433(7)
C15 C24 1.500(8)
C15 Fe2 2.040(6)
C16 C17 1.396(8)
C16 Fe2 2.027(5)
C16 H17 0.9300
C17 C18 1.417(7)
C17 Fe2 2.040(5)
C17 H18 0.9300
C18 Fe2 2.026(5)
C18 H19 0.9300
C19 C23 1.358(17)
C19 C20 1.404(16)
C19 Fe2 2.001(8)
C19 H20 0.9300
C20 C21 1.359(11)
C20 Fe2 2.011(7)
C20 H21 0.9300
C21 C22 1.360(12)
C21 Fe2 2.034(6)
C21 H22 0.9300
C22 C23 1.400(15)
C22 Fe2 2.030(8)
C22 H23 0.9300
C23 Fe2 2.007(8)
C23 H24 0.9300
C24 N2 1.462(8)
C24 H25 1.22(9)
C24 H26 0.90(7)
C25 N2 1.466(7)
C25 H29 0.9600
C25 H28 0.9600
C25 H27 0.9600
C26 N2 1.457(9)
C26 H31 0.9600
C26 H32 0.9600
C26 H30 0.9600
N1 Pb 2.660(4)
N2 Pb 2.707(5)

loop_
_geom_torsion_atom_site_label_1
_geom_torsion_atom_site_label_2
_geom_torsion_atom_site_label_3
_geom_torsion_atom_site_label_4
_geom_torsion
C5 C1 C2 C3 -0.1(5)
Fe1 C1 C2 C3 -58.9(3)
Pb C1 C2 C3 165.6(3)
C5 C1 C2 C11 -179.5(4)
Fe1 C1 C2 C11 121.7(4)
Pb C1 C2 C11 -13.8(5)
C5 C1 C2 Fe1 58.8(3)
Pb C1 C2 Fe1 -135.6(3)
C1 C2 C3 C4 0.0(6)
C11 C2 C3 C4 179.4(5)
Fe1 C2 C3 C4 -60.2(4)
C1 C2 C3 Fe1 60.2(3)
C11 C2 C3 Fe1 -120.4(5)
C2 C3 C4 C5 0.0(6)
Fe1 C3 C4 C5 -60.4(4)
C2 C3 C4 Fe1 60.4(4)
C3 C4 C5 C1 -0.1(6)
Fe1 C4 C5 C1 -59.6(3)
C3 C4 C5 Fe1 59.5(4)
C2 C1 C5 C4 0.1(5)
Fe1 C1 C5 C4 58.4(4)
Pb C1 C5 C4 -160.7(4)
C2 C1 C5 Fe1 -58.3(3)
Pb C1 C5 Fe1 140.9(4)
C10 C6 C7 C8 -0.1(6)
Fe1 C6 C7 C8 59.3(4)
C10 C6 C7 Fe1 -59.4(4)
C6 C7 C8 C9 0.2(7)
Fe1 C7 C8 C9 60.7(5)
C6 C7 C8 Fe1 -60.5(4)
C7 C8 C9 C10 -0.2(7)
Fe1 C8 C9 C10 60.3(4)
C7 C8 C9 Fe1 -60.5(4)
C7 C6 C10 C9 -0.1(6)
Fe1 C6 C10 C9 -59.6(4)
C7 C6 C10 Fe1 59.5(4)
C8 C9 C10 C6 0.2(7)
Fe1 C9 C10 C6 60.1(4)
C8 C9 C10 Fe1 -59.9(4)
C3 C2 C11 N1 -136.4(5)
C1 C2 C11 N1 42.9(6)
Fe1 C2 C11 N1 132.5(4)
C18 C14 C15 C16 0.3(6)
Fe2 C14 C15 C16 58.7(4)
Pb C14 C15 C16 179.1(3)
C18 C14 C15 C24 -176.8(6)
Fe2 C14 C15 C24 -118.4(6)
Pb C14 C15 C24 2.0(7)
C18 C14 C15 Fe2 -58.4(3)
Pb C14 C15 Fe2 120.4(3)
C14 C15 C16 C17 0.3(6)
C24 C15 C16 C17 177.2(6)
Fe2 C15 C16 C17 60.0(4)
C14 C15 C16 Fe2 -59.7(4)
C24 C15 C16 Fe2 117.2(7)
C15 C16 C17 C18 -0.9(6)
Fe2 C16 C17 C18 58.8(3)
C15 C16 C17 Fe2 -59.7(4)
C16 C17 C18 C14 1.1(6)
Fe2 C17 C18 C14 60.1(3)
C16 C17 C18 Fe2 -59.0(4)
C15 C14 C18 C17 -0.8(6)
Fe2 C14 C18 C17 -59.5(4)
Pb C14 C18 C17 -179.2(4)
C15 C14 C18 Fe2 58.7(3)
Pb C14 C18 Fe2 -119.7(5)
C23 C19 C20 C21 -0.5(10)
Fe2 C19 C20 C21 -61.2(5)
C23 C19 C20 Fe2 60.7(7)
C19 C20 C21 C22 0.7(8)
Fe2 C20 C21 C22 -59.1(5)
C19 C20 C21 Fe2 59.9(5)
C20 C21 C22 C23 -0.6(8)
Fe2 C21 C22 C23 -59.3(5)
C20 C21 C22 Fe2 58.6(5)
C20 C19 C23 C22 0.1(11)
Fe2 C19 C23 C22 60.5(6)
C20 C19 C23 Fe2 -60.4(6)
C21 C22 C23 C19 0.3(10)
Fe2 C22 C23 C19 -60.1(7)
C21 C22 C23 Fe2 60.4(5)
C14 C15 C24 N2 -32.6(9)
C16 C15 C24 N2 150.9(6)
Fe2 C15 C24 N2 -120.5(6)
C2 C11 N1 C12 -167.9(4)
C2 C11 N1 C13 70.0(5)
C2 C11 N1 Pb -42.8(4)
C15 C24 N2 C26 -76.5(7)
C15 C24 N2 C25 160.5(6)
C15 C24 N2 Pb 38.9(7)
C9 C8 Fe1 C3 126.1(4)
C7 C8 Fe1 C3 -116.2(5)
C9 C8 Fe1 C4 83.8(5)
C7 C8 Fe1 C4 -158.5(5)
C9 C8 Fe1 C10 -37.9(4)
C7 C8 Fe1 C10 79.9(5)
C7 C8 Fe1 C9 117.7(7)
C9 C8 Fe1 C7 -117.7(7)
C9 C8 Fe1 C2 167.1(4)
C7 C8 Fe1 C2 -75.2(5)
C9 C8 Fe1 C6 -80.6(5)
C7 C8 Fe1 C6 37.1(4)
C9 C8 Fe1 C5 51.3(9)
C7 C8 Fe1 C5 169.0(6)
C9 C8 Fe1 C1 -160.0(7)
C7 C8 Fe1 C1 -42.3(11)
C4 C3 Fe1 C8 -116.7(5)
C2 C3 Fe1 C8 125.1(5)
C2 C3 Fe1 C4 -118.2(5)
C4 C3 Fe1 C10 -51.0(11)
C2 C3 Fe1 C10 -169.2(8)
C4 C3 Fe1 C9 -76.3(5)
C2 C3 Fe1 C9 165.5(4)
C4 C3 Fe1 C7 -159.8(4)
C2 C3 Fe1 C7 82.0(4)
C4 C3 Fe1 C2 118.2(5)
C4 C3 Fe1 C6 169.5(5)
C2 C3 Fe1 C6 51.3(7)
C4 C3 Fe1 C5 37.4(3)
C2 C3 Fe1 C5 -80.8(4)
C4 C3 Fe1 C1 81.1(4)
C2 C3 Fe1 C1 -37.1(3)
C3 C4 Fe1 C8 81.1(5)
C5 C4 Fe1 C8 -159.6(4)
C5 C4 Fe1 C3 119.3(5)
C3 C4 Fe1 C10 164.0(4)
C5 C4 Fe1 C10 -76.7(4)
C3 C4 Fe1 C9 124.0(4)
C5 C4 Fe1 C9 -116.7(4)
C3 C4 Fe1 C7 45.7(8)
C5 C4 Fe1 C7 165.0(6)
C3 C4 Fe1 C2 -38.3(3)
C5 C4 Fe1 C2 81.0(4)
C3 C4 Fe1 C6 -163.3(8)
C5 C4 Fe1 C6 -44.0(10)
C3 C4 Fe1 C5 -119.3(5)
C3 C4 Fe1 C1 -82.2(3)
C5 C4 Fe1 C1 37.1(3)
C6 C10 Fe1 C8 -82.4(5)
C9 C10 Fe1 C8 38.5(5)
C6 C10 Fe1 C3 -153.6(9)
C9 C10 Fe1 C3 -32.7(11)
C6 C10 Fe1 C4 166.5(4)
C9 C10 Fe1 C4 -72.6(5)
C6 C10 Fe1 C9 -120.9(6)
C6 C10 Fe1 C7 -37.2(4)
C9 C10 Fe1 C7 83.7(5)
C6 C10 Fe1 C2 43.1(7)
C9 C10 Fe1 C2 164.0(5)
C9 C10 Fe1 C6 120.9(6)
C6 C10 Fe1 C5 124.2(4)
C9 C10 Fe1 C5 -114.9(4)
C6 C10 Fe1 C1 80.5(4)
C9 C10 Fe1 C1 -158.6(4)
C10 C9 Fe1 C8 -117.8(7)
C10 C9 Fe1 C3 169.2(4)
C8 C9 Fe1 C3 -72.9(6)
C10 C9 Fe1 C4 127.3(4)
C8 C9 Fe1 C4 -114.8(5)
C8 C9 Fe1 C10 117.8(7)
C10 C9 Fe1 C7 -78.8(5)
C8 C9 Fe1 C7 39.0(5)
C10 C9 Fe1 C2 -156.5(7)
C8 C9 Fe1 C2 -38.6(11)
C10 C9 Fe1 C6 -36.1(4)
C8 C9 Fe1 C6 81.7(5)
C10 C9 Fe1 C5 84.7(4)
C8 C9 Fe1 C5 -157.4(5)
C10 C9 Fe1 C1 48.1(7)
C8 C9 Fe1 C1 166.0(6)
C6 C7 Fe1 C8 118.4(6)
C6 C7 Fe1 C3 -159.6(4)
C8 C7 Fe1 C3 81.9(5)
C6 C7 Fe1 C4 167.9(5)
C8 C7 Fe1 C4 49.4(8)
C6 C7 Fe1 C10 37.1(4)
C8 C7 Fe1 C10 -81.3(5)
C6 C7 Fe1 C9 80.3(4)
C8 C7 Fe1 C9 -38.2(4)
C6 C7 Fe1 C2 -117.0(4)
C8 C7 Fe1 C2 124.5(5)
C8 C7 Fe1 C6 -118.4(6)
C6 C7 Fe1 C5 -46.1(11)
C8 C7 Fe1 C5 -164.5(8)
C6 C7 Fe1 C1 -75.7(4)
C8 C7 Fe1 C1 165.9(4)
C3 C2 Fe1 C8 -74.1(5)
C1 C2 Fe1 C8 165.7(4)
C11 C2 Fe1 C8 49.0(6)
C1 C2 Fe1 C3 -120.2(5)
C11 C2 Fe1 C3 123.1(6)
C3 C2 Fe1 C4 38.2(4)
C1 C2 Fe1 C4 -82.0(3)
C11 C2 Fe1 C4 161.3(5)
C3 C2 Fe1 C10 172.9(6)
C1 C2 Fe1 C10 52.7(6)
C11 C2 Fe1 C10 -64.0(8)
C3 C2 Fe1 C9 -44.3(10)
C1 C2 Fe1 C9 -164.5(8)
C11 C2 Fe1 C9 78.8(10)
C3 C2 Fe1 C7 -116.0(4)
C1 C2 Fe1 C7 123.8(4)
C11 C2 Fe1 C7 7.1(6)
C3 C2 Fe1 C6 -156.9(4)
C1 C2 Fe1 C6 82.8(4)
C11 C2 Fe1 C6 -33.8(5)
C3 C2 Fe1 C5 81.9(4)
C1 C2 Fe1 C5 -38.4(3)
C11 C2 Fe1 C5 -155.0(5)
C3 C2 Fe1 C1 120.2(5)
C11 C2 Fe1 C1 -116.7(5)
C10 C6 Fe1 C8 80.3(5)
C7 C6 Fe1 C8 -38.9(5)
C10 C6 Fe1 C3 163.4(5)
C7 C6 Fe1 C3 44.2(7)
C10 C6 Fe1 C4 -42.2(10)
C7 C6 Fe1 C4 -161.4(8)
C7 C6 Fe1 C10 -119.2(6)
C10 C6 Fe1 C9 36.5(4)
C7 C6 Fe1 C9 -82.7(5)
C10 C6 Fe1 C7 119.2(6)
C10 C6 Fe1 C2 -160.5(4)
C7 C6 Fe1 C2 80.3(5)
C10 C6 Fe1 C5 -76.6(4)
C7 C6 Fe1 C5 164.2(4)
C10 C6 Fe1 C1 -117.6(4)
C7 C6 Fe1 C1 123.2(4)
C4 C5 Fe1 C8 46.0(8)
C1 C5 Fe1 C8 166.3(6)
C4 C5 Fe1 C3 -37.7(4)
C1 C5 Fe1 C3 82.6(3)
C1 C5 Fe1 C4 120.3(5)
C4 C5 Fe1 C10 125.0(4)
C1 C5 Fe1 C10 -114.7(3)
C4 C5 Fe1 C9 82.3(5)
C1 C5 Fe1 C9 -157.4(3)
C4 C5 Fe1 C7 -158.9(9)
C1 C5 Fe1 C7 -38.5(10)
C4 C5 Fe1 C2 -81.8(4)
C1 C5 Fe1 C2 38.5(3)
C4 C5 Fe1 C6 166.1(4)
C1 C5 Fe1 C6 -73.6(4)
C4 C5 Fe1 C1 -120.3(5)
C5 C1 Fe1 C8 -160.4(9)
C2 C1 Fe1 C8 -42.6(10)
Pb C1 Fe1 C8 60.8(11)
C5 C1 Fe1 C3 -80.6(4)
C2 C1 Fe1 C3 37.2(3)
Pb C1 Fe1 C3 140.6(4)
C5 C1 Fe1 C4 -36.9(4)
C2 C1 Fe1 C4 80.9(4)
Pb C1 Fe1 C4 -175.7(5)
C5 C1 Fe1 C10 85.4(4)
C2 C1 Fe1 C10 -156.9(3)
Pb C1 Fe1 C10 -53.5(5)
C5 C1 Fe1 C9 51.5(7)
C2 C1 Fe1 C9 169.3(5)
Pb C1 Fe1 C9 -87.3(6)
C5 C1 Fe1 C7 166.8(4)
C2 C1 Fe1 C7 -75.4(4)
Pb C1 Fe1 C7 28.0(5)
C5 C1 Fe1 C2 -117.8(4)
Pb C1 Fe1 C2 103.4(5)
C5 C1 Fe1 C6 126.5(4)
C2 C1 Fe1 C6 -115.7(3)
Pb C1 Fe1 C6 -12.3(5)
C2 C1 Fe1 C5 117.8(4)
Pb C1 Fe1 C5 -138.8(6)
C20 C19 Fe2 C23 118.0(9)
C23 C19 Fe2 C20 -118.0(9)
C23 C19 Fe2 C18 66.2(8)
C20 C19 Fe2 C18 -175.8(5)
C23 C19 Fe2 C16 -178.0(6)
C20 C19 Fe2 C16 -60.0(8)
C23 C19 Fe2 C22 -38.2(6)
C20 C19 Fe2 C22 79.9(7)
C23 C19 Fe2 C21 -80.8(7)
C20 C19 Fe2 C21 37.3(6)
C23 C19 Fe2 C17 56(6)
C20 C19 Fe2 C17 175(6)
C23 C19 Fe2 C15 146.3(6)
C20 C19 Fe2 C15 -95.6(6)
C23 C19 Fe2 C14 103.0(7)
C20 C19 Fe2 C14 -139.0(6)
C22 C23 Fe2 C19 -118.8(9)
C19 C23 Fe2 C20 38.8(6)
C22 C23 Fe2 C20 -79.9(6)
C19 C23 Fe2 C18 -136.1(7)
C22 C23 Fe2 C18 105.1(6)
C19 C23 Fe2 C16 149(8)
C22 C23 Fe2 C16 30(9)
C19 C23 Fe2 C22 118.8(9)
C19 C23 Fe2 C21 81.6(7)
C22 C23 Fe2 C21 -37.2(6)
C19 C23 Fe2 C17 -174.8(6)
C22 C23 Fe2 C17 66.4(7)
C19 C23 Fe2 C15 -54.8(9)
C22 C23 Fe2 C15 -173.6(5)
C19 C23 Fe2 C14 -92.0(7)
C22 C23 Fe2 C14 149.2(5)
C21 C20 Fe2 C19 118.1(10)
C21 C20 Fe2 C23 80.5(7)
C19 C20 Fe2 C23 -37.6(7)
C21 C20 Fe2 C18 156(4)
C19 C20 Fe2 C18 38(4)
C21 C20 Fe2 C16 -97.1(5)
C19 C20 Fe2 C16 144.8(8)
C21 C20 Fe2 C22 36.3(5)
C19 C20 Fe2 C22 -81.9(8)
C19 C20 Fe2 C21 -118.1(10)
C21 C20 Fe2 C17 -61.2(8)
C19 C20 Fe2 C17 -179.3(7)
C21 C20 Fe2 C15 -141.4(5)
C19 C20 Fe2 C15 100.5(8)
C21 C20 Fe2 C14 179.6(4)
C19 C20 Fe2 C14 61.5(9)
C17 C18 Fe2 C19 -178.9(7)
C14 C18 Fe2 C19 60.5(8)
C17 C18 Fe2 C23 -140.1(6)
C14 C18 Fe2 C23 99.3(6)
C17 C18 Fe2 C20 146(4)
C14 C18 Fe2 C20 26(4)
C17 C18 Fe2 C16 37.4(3)
C14 C18 Fe2 C16 -83.1(3)
C17 C18 Fe2 C22 -95.9(5)
C14 C18 Fe2 C22 143.6(5)
C17 C18 Fe2 C21 -60.4(6)
C14 C18 Fe2 C21 179.0(5)
C14 C18 Fe2 C17 -120.5(4)
C17 C18 Fe2 C15 82.0(3)
C14 C18 Fe2 C15 -38.5(3)
C17 C18 Fe2 C14 120.5(4)
C17 C16 Fe2 C19 -174.8(6)
C15 C16 Fe2 C19 -55.3(7)
C17 C16 Fe2 C23 38(8)
C15 C16 Fe2 C23 158(8)
C17 C16 Fe2 C20 147.0(4)
C15 C16 Fe2 C20 -93.5(4)
C17 C16 Fe2 C18 -38.0(3)
C15 C16 Fe2 C18 81.5(3)
C17 C16 Fe2 C22 66.7(6)
C15 C16 Fe2 C22 -173.8(5)
C17 C16 Fe2 C21 104.3(4)
C15 C16 Fe2 C21 -136.3(4)
C15 C16 Fe2 C17 119.5(4)
C17 C16 Fe2 C15 -119.5(4)
C17 C16 Fe2 C14 -82.0(3)
C15 C16 Fe2 C14 37.5(3)
C21 C22 Fe2 C19 -81.1(7)
C23 C22 Fe2 C19 37.3(7)
C21 C22 Fe2 C23 -118.4(9)
C21 C22 Fe2 C20 -36.4(5)
C23 C22 Fe2 C20 82.0(8)
C21 C22 Fe2 C18 148.3(4)
C23 C22 Fe2 C18 -93.4(7)
C21 C22 Fe2 C16 63.4(7)
C23 C22 Fe2 C16 -178.3(7)
C23 C22 Fe2 C21 118.4(9)
C21 C22 Fe2 C17 103.4(5)
C23 C22 Fe2 C17 -138.2(7)
C21 C22 Fe2 C15 -6(5)
C23 C22 Fe2 C15 112(5)
C21 C22 Fe2 C14 -171.1(4)
C23 C22 Fe2 C14 -52.7(9)
C20 C21 Fe2 C19 -38.9(8)
C22 C21 Fe2 C19 81.8(8)
C20 C21 Fe2 C23 -82.1(8)
C22 C21 Fe2 C23 38.5(7)
C22 C21 Fe2 C20 120.6(8)
C20 C21 Fe2 C18 -176.6(5)
C22 C21 Fe2 C18 -56.0(8)
C20 C21 Fe2 C16 100.2(6)
C22 C21 Fe2 C16 -139.1(6)
C20 C21 Fe2 C22 -120.6(8)
C20 C21 Fe2 C17 144.2(5)
C22 C21 Fe2 C17 -95.1(6)
C20 C21 Fe2 C15 58.7(7)
C22 C21 Fe2 C15 179.3(6)
C20 C21 Fe2 C14 -3(3)
C22 C21 Fe2 C14 118(3)
C16 C17 Fe2 C19 130(6)
C18 C17 Fe2 C19 10(7)
C16 C17 Fe2 C23 -177.8(6)
C18 C17 Fe2 C23 63.1(6)
C16 C17 Fe2 C20 -56.4(6)
C18 C17 Fe2 C20 -175.5(5)
C16 C17 Fe2 C18 119.1(4)
C18 C17 Fe2 C16 -119.1(4)
C16 C17 Fe2 C22 -137.5(4)
C18 C17 Fe2 C22 103.4(5)
C16 C17 Fe2 C21 -94.5(4)
C18 C17 Fe2 C21 146.4(4)
C16 C17 Fe2 C15 38.1(3)
C18 C17 Fe2 C15 -81.0(3)
C16 C17 Fe2 C14 82.0(3)
C18 C17 Fe2 C14 -37.1(3)
C14 C15 Fe2 C19 -93.1(6)
C16 C15 Fe2 C19 147.4(6)
C24 C15 Fe2 C19 24.8(7)
C14 C15 Fe2 C23 -59.0(7)
C16 C15 Fe2 C23 -178.6(7)
C24 C15 Fe2 C23 58.9(8)
C14 C15 Fe2 C20 -136.9(4)
C16 C15 Fe2 C20 103.5(4)
C24 C15 Fe2 C20 -19.0(6)
C14 C15 Fe2 C18 38.5(3)
C16 C15 Fe2 C18 -81.1(3)
C24 C15 Fe2 C18 156.4(5)
C14 C15 Fe2 C16 119.6(4)
C24 C15 Fe2 C16 -122.5(6)
C14 C15 Fe2 C22 -166(5)
C16 C15 Fe2 C22 74(5)
C24 C15 Fe2 C22 -48(5)
C14 C15 Fe2 C21 -171.9(4)
C16 C15 Fe2 C21 68.5(5)
C24 C15 Fe2 C21 -54.1(6)
C14 C15 Fe2 C17 82.5(3)
C16 C15 Fe2 C17 -37.1(3)
C24 C15 Fe2 C17 -159.6(5)
C16 C15 Fe2 C14 -119.6(4)
C24 C15 Fe2 C14 117.9(5)
C18 C14 Fe2 C19 -139.8(7)
C15 C14 Fe2 C19 102.3(7)
Pb C14 Fe2 C19 -5.2(7)
C18 C14 Fe2 C23 -97.7(7)
C15 C14 Fe2 C23 144.3(6)
Pb C14 Fe2 C23 36.8(7)
C18 C14 Fe2 C20 -177.1(5)
C15 C14 Fe2 C20 65.0(5)
Pb C14 Fe2 C20 -42.5(6)
C15 C14 Fe2 C18 -118.0(4)
Pb C14 Fe2 C18 134.5(5)
C18 C14 Fe2 C16 80.1(3)
C15 C14 Fe2 C16 -37.9(3)
Pb C14 Fe2 C16 -145.3(4)
C18 C14 Fe2 C22 -63.8(6)
C15 C14 Fe2 C22 178.3(6)
Pb C14 Fe2 C22 70.8(6)
C18 C14 Fe2 C21 -175(3)
C15 C14 Fe2 C21 67(3)
Pb C14 Fe2 C21 -40(3)
C18 C14 Fe2 C17 37.0(3)
C15 C14 Fe2 C17 -80.9(3)
Pb C14 Fe2 C17 171.6(4)
C18 C14 Fe2 C15 118.0(4)
Pb C14 Fe2 C15 -107.5(4)
C5 C1 Pb C14 -120.2(5)
C2 C1 Pb C14 80.3(3)
Fe1 C1 Pb C14 -4.5(4)
C5 C1 Pb N1 150.8(5)
C2 C1 Pb N1 -8.7(3)
Fe1 C1 Pb N1 -93.5(4)
C5 C1 Pb N2 -48.9(5)
C2 C1 Pb N2 151.6(3)
Fe1 C1 Pb N2 66.8(4)
C18 C14 Pb C1 -71.5(5)
C15 C14 Pb C1 110.3(4)
Fe2 C14 Pb C1 -168.2(3)
C18 C14 Pb N1 0.3(5)
C15 C14 Pb N1 -177.9(4)
Fe2 C14 Pb N1 -96.4(3)
C18 C14 Pb N2 -167.0(6)
C15 C14 Pb N2 14.7(4)
Fe2 C14 Pb N2 96.3(3)
C12 N1 Pb C1 150.3(4)
C11 N1 Pb C1 28.4(3)
C13 N1 Pb C1 -87.3(3)
C12 N1 Pb C14 55.1(4)
C11 N1 Pb C14 -66.8(3)
C13 N1 Pb C14 177.5(3)
C12 N1 Pb N2 88.2(5)
C11 N1 Pb N2 -33.7(5)
C13 N1 Pb N2 -149.4(4)
C26 N2 Pb C1 -5.6(4)
C24 N2 Pb C1 -122.6(4)
C25 N2 Pb C1 118.2(5)
C26 N2 Pb C14 87.5(4)
C24 N2 Pb C14 -29.5(4)
C25 N2 Pb C14 -148.7(6)
C26 N2 Pb N1 52.2(6)
C24 N2 Pb N1 -64.8(6)
C25 N2 Pb N1 176.0(5)
